data_4505840
loop_
_publ_author_name
'Fomulu, Shella L.'
'Hendi, Mukta S.'
'Davis, Raymond E.'
'Wheeler, Kraig A.'

_publ_section_title
;
 Structural Studies of Enantiomers, Racemates, and Quasiracemates.
 N-(2-Chlorobenzoyl)methylbenzylamine and
 N-(2-Bromobenzoyl)methylbenzylamine
;
_journal_issue 6
_journal_name_full 'Crystal Growth &amp; Design'
_journal_page_first 645
_journal_paper_doi 10.1021/cg025564o
_journal_volume 2
_journal_year 2002
_chemical_formula_sum 'C30 H28 Br Cl N2 O2'
_chemical_formula_weight 563.90
_chemical_name_systematic
; 
 (R)-N-(2-Chlorobenzoyl)-?-methylbenzylamine/(S)-N-(2-Bromobenzoyl)-?-methylbenzylamine, 3
;
_space_group_IT_number 4
_symmetry_cell_setting monoclinic
_symmetry_space_group_name_Hall 'P 2yb'
_symmetry_space_group_name_H-M 'P 1 21 1'
_atom_sites_solution_hydrogens geom
_atom_sites_solution_primary direct
_atom_sites_solution_secondary difmap
_audit_creation_method SHELXL-97
_cell_angle_alpha 90.00
_cell_angle_beta 108.391(8)
_cell_angle_gamma 90.00
_cell_formula_units_Z 2
_cell_length_a 8.7790(8)
_cell_length_b 17.6991(18)
_cell_length_c 9.4652(9)
_cell_measurement_temperature 298(2)
_cell_volume 1395.6(2)
_computing_cell_refinement 'Bruker XSCANS'
_computing_data_collection 'Bruker XSCANS'
_computing_data_reduction 'Bruker XSCANS'
_computing_molecular_graphics X-SEED
_computing_publication_material 'Bruker SHELXTL'
_computing_structure_refinement 'Bruker SHELXTL'
_computing_structure_solution 'Bruker SHELXTL'
_diffrn_ambient_temperature 298(2)
_diffrn_measured_fraction_theta_full 0.722
_diffrn_measured_fraction_theta_max 0.722
_diffrn_measurement_device_type 'siemens P4'
_diffrn_measurement_method '2\q/\q scans'
_diffrn_radiation_monochromator graphite
_diffrn_radiation_source 'fine-focus sealed tube'
_diffrn_radiation_type MoK\a
_diffrn_radiation_wavelength 0.71073
_diffrn_reflns_av_R_equivalents 0.0401
_diffrn_reflns_av_sigmaI/netI 0.0723
_diffrn_reflns_limit_h_max 6
_diffrn_reflns_limit_h_min -1
_diffrn_reflns_limit_k_max 22
_diffrn_reflns_limit_k_min -1
_diffrn_reflns_limit_l_max 9
_diffrn_reflns_limit_l_min -11
_diffrn_reflns_number 3049
_diffrn_reflns_theta_full 27.54
_diffrn_reflns_theta_max 27.54
_diffrn_reflns_theta_min 2.27
_diffrn_standards_interval_count 97
_diffrn_standards_number 3
_exptl_absorpt_coefficient_mu 1.597
_exptl_absorpt_correction_type analytical
_exptl_crystal_colour colorless
_exptl_crystal_density_diffrn 1.342
_exptl_crystal_density_method 'not measured'
_exptl_crystal_description 'transparent needles'
_exptl_crystal_F_000 580
_exptl_crystal_size_max 0.44
_exptl_crystal_size_mid 0.23
_exptl_crystal_size_min 0.14
_refine_diff_density_max 1.089
_refine_diff_density_min -0.393
_refine_diff_density_rms 0.090
_refine_ls_abs_structure_details 'Flack H D (1983), Acta Cryst. A39, 876-881'
_refine_ls_abs_structure_Flack 0.02(4)
_refine_ls_extinction_method none
_refine_ls_goodness_of_fit_ref 1.070
_refine_ls_hydrogen_treatment mixed
_refine_ls_matrix_type full
_refine_ls_number_parameters 328
_refine_ls_number_reflns 2529
_refine_ls_number_restraints 1
_refine_ls_restrained_S_all 1.070
_refine_ls_R_factor_all 0.0937
_refine_ls_R_factor_gt 0.0598
_refine_ls_shift/su_max 0.002
_refine_ls_shift/su_mean 0.000
_refine_ls_structure_factor_coef Fsqd
_refine_ls_weighting_details 'calc w=1/[\s^2^(Fo^2^)+(0.0587P)^2^+4.0214P] where P=(Fo^2^+2Fc^2^)/3'
_refine_ls_weighting_scheme calc
_refine_ls_wR_factor_gt 0.1380
_refine_ls_wR_factor_ref 0.1533
_reflns_number_gt 1846
_reflns_number_total 2529
_reflns_threshold_expression >2sigma(I)
_cod_data_source_file cg025564o-2_s1.cif
_cod_data_source_block s:\structs\3-4\al98\al98
_cod_original_sg_symbol_H-M P21
_cod_database_code 4505840

loop_
_symmetry_equiv_pos_as_xyz
'x, y, z'
'-x, y+1/2, -z'

loop_
_atom_site_label
_atom_site_type_symbol
_atom_site_fract_x
_atom_site_fract_y
_atom_site_fract_z
_atom_site_U_iso_or_equiv
_atom_site_adp_type
_atom_site_occupancy
_atom_site_symmetry_multiplicity
_atom_site_calc_flag
_atom_site_refinement_flags
Cl Cl -0.0985(4) 0.41348(18) 0.3314(3) 0.0448(9) Uani 1 1 d .
N1A N -0.2789(12) 0.2069(5) 0.3388(10) 0.029(2) Uani 1 1 d .
HN1A H -0.2961 0.2050 0.4232 0.035 Uiso 1 1 calc R
O1A O -0.2957(13) 0.2779(6) 0.1374(10) 0.033(3) Uani 1 1 d .
C1A C -0.4699(19) 0.4601(8) 0.4611(14) 0.043(4) Uani 1 1 d .
H1A H -0.5063 0.5002 0.5052 0.052 Uiso 1 1 calc R
C2A C -0.5607(17) 0.3930(8) 0.4252(12) 0.036(3) Uani 1 1 d .
H2A H -0.6580 0.3901 0.4447 0.043 Uiso 1 1 calc R
C3A C -0.5103(15) 0.3315(7) 0.3623(11) 0.029(3) Uani 1 1 d .
H3A H -0.5717 0.2877 0.3402 0.035 Uiso 1 1 calc R
C4A C -0.3664(15) 0.3367(6) 0.3331(11) 0.024(3) Uani 1 1 d .
C5A C -0.2765(13) 0.4040(7) 0.3665(11) 0.028(3) Uani 1 1 d .
C6A C -0.3305(17) 0.4659(7) 0.4312(13) 0.038(3) Uani 1 1 d .
H6A H -0.2706 0.5102 0.4530 0.046 Uiso 1 1 calc R
C7A C -0.3138(14) 0.2702(6) 0.2602(11) 0.025(3) Uani 1 1 d .
C8A C -0.2111(16) 0.1387(6) 0.2875(12) 0.029(3) Uani 1 1 d .
H8A H -0.2575 0.1349 0.1790 0.034 Uiso 1 1 calc R
C9A C -0.2553(15) 0.0676(6) 0.3578(13) 0.036(3) Uani 1 1 d .
H9A1 H -0.2109 0.0708 0.4642 0.054 Uiso 1 1 calc R
H9A2 H -0.2127 0.0240 0.3231 0.054 Uiso 1 1 calc R
H9A3 H -0.3700 0.0635 0.3303 0.054 Uiso 1 1 calc R
C10A C -0.0277(15) 0.1455(6) 0.3275(11) 0.026(3) Uani 1 1 d .
C11A C 0.0739(17) 0.1867(7) 0.4482(12) 0.038(4) Uani 1 1 d .
H11A H 0.0282 0.2140 0.5085 0.046 Uiso 1 1 calc R
C12A C 0.2380(19) 0.1880(8) 0.4801(14) 0.045(4) Uani 1 1 d .
H12A H 0.3037 0.2139 0.5624 0.054 Uiso 1 1 calc R
C13A C 0.2993(17) 0.1503(8) 0.3872(16) 0.039(4) Uani 1 1 d .
H13A H 0.4093 0.1526 0.4030 0.047 Uiso 1 1 calc R
C14A C 0.2055(18) 0.1085(7) 0.2701(14) 0.038(3) Uani 1 1 d .
H14A H 0.2537 0.0814 0.2116 0.046 Uiso 1 1 calc R
C15A C 0.0373(19) 0.1058(6) 0.2365(12) 0.034(3) Uani 1 1 d .
H15A H -0.0267 0.0783 0.1560 0.041 Uiso 1 1 calc R
Br Br 0.08276(15) 0.53979(12) 0.17439(12) 0.0441(4) Uani 1 1 d .
N1B N 0.2753(11) 0.7519(5) 0.1596(9) 0.027(2) Uani 1 1 d .
HN1B H 0.2927 0.7538 0.0752 0.032 Uiso 1 1 calc R
O1B O 0.3065(12) 0.6813(5) 0.3699(9) 0.034(2) Uani 1 1 d .
C1B C 0.475(2) 0.4985(8) 0.0466(14) 0.040(4) Uani 1 1 d .
H1B H 0.5140 0.4571 0.0080 0.048 Uiso 1 1 calc R
C2B C 0.5653(19) 0.5647(7) 0.0746(15) 0.041(4) Uani 1 1 d .
H2B H 0.6611 0.5686 0.0527 0.049 Uiso 1 1 calc R
C3B C 0.5064(17) 0.6250(7) 0.1368(12) 0.034(3) Uani 1 1 d .
H3B H 0.5644 0.6699 0.1557 0.041 Uiso 1 1 calc R
C4B C 0.3674(17) 0.6205(7) 0.1708(12) 0.030(3) Uani 1 1 d .
C5B C 0.2785(13) 0.5518(8) 0.1384(10) 0.028(3) Uani 1 1 d .
C6B C 0.3300(16) 0.4917(7) 0.0738(12) 0.034(3) Uani 1 1 d .
H6B H 0.2692 0.4478 0.0491 0.041 Uiso 1 1 calc R
C7B C 0.3096(14) 0.6856(6) 0.2406(10) 0.022(3) Uani 1 1 d .
C8B C 0.2123(16) 0.8177(6) 0.2094(12) 0.032(3) Uani 1 1 d .
H8B H 0.2608 0.8214 0.3176 0.038 Uiso 1 1 calc R
C9B C 0.2535(17) 0.8908(6) 0.1385(14) 0.045(4) Uani 1 1 d .
H9B1 H 0.3665 0.9007 0.1788 0.067 Uiso 1 1 calc R
H9B2 H 0.1945 0.9325 0.1601 0.067 Uiso 1 1 calc R
H9B3 H 0.2250 0.8843 0.0326 0.067 Uiso 1 1 calc R
C10B C 0.0279(14) 0.8111(6) 0.1737(11) 0.022(3) Uani 1 1 d .
C11B C -0.0767(17) 0.7701(7) 0.0518(11) 0.029(3) Uani 1 1 d .
H11B H -0.0332 0.7440 -0.0116 0.035 Uiso 1 1 calc R
C12B C -0.2361(18) 0.7679(8) 0.0257(13) 0.038(3) Uani 1 1 d .
H12B H -0.2970 0.7372 -0.0510 0.046 Uiso 1 1 calc R
C13B C -0.314(2) 0.8082(8) 0.1050(16) 0.036(4) Uani 1 1 d .
H13B H -0.4253 0.8096 0.0809 0.043 Uiso 1 1 calc R
C14B C -0.2057(19) 0.8491(7) 0.2317(13) 0.039(4) Uani 1 1 d .
H14B H -0.2504 0.8754 0.2941 0.046 Uiso 1 1 calc R
C15B C -0.0437(19) 0.8508(7) 0.2633(12) 0.034(3) Uani 1 1 d .
H15B H 0.0193 0.8784 0.3443 0.041 Uiso 1 1 calc R

loop_
_atom_site_aniso_label
_atom_site_aniso_U_11
_atom_site_aniso_U_22
_atom_site_aniso_U_33
_atom_site_aniso_U_23
_atom_site_aniso_U_13
_atom_site_aniso_U_12
Cl 0.051(2) 0.0487(18) 0.0417(16) 0.0015(17) 0.0250(15) -0.0120(19)
N1A 0.047(8) 0.022(5) 0.029(5) 0.002(4) 0.028(5) 0.008(4)
O1A 0.042(7) 0.040(6) 0.024(5) -0.006(4) 0.021(4) -0.001(5)
C1A 0.053(12) 0.030(8) 0.045(8) -0.003(6) 0.013(7) 0.008(7)
C2A 0.033(9) 0.050(9) 0.026(6) -0.001(6) 0.010(6) 0.003(7)
C3A 0.025(10) 0.038(7) 0.029(6) 0.009(5) 0.015(5) 0.010(6)
C4A 0.027(9) 0.023(6) 0.027(6) 0.006(5) 0.016(6) 0.008(5)
C5A 0.032(8) 0.030(7) 0.021(5) 0.001(5) 0.009(5) 0.005(6)
C6A 0.045(11) 0.026(7) 0.052(8) -0.009(6) 0.026(7) -0.004(6)
C7A 0.032(9) 0.020(6) 0.023(6) -0.002(5) 0.010(5) -0.002(5)
C8A 0.043(10) 0.023(6) 0.029(6) 0.001(5) 0.023(6) 0.000(6)
C9A 0.040(9) 0.030(7) 0.044(7) 0.001(5) 0.022(6) 0.006(6)
C10A 0.029(10) 0.030(6) 0.020(5) 0.005(5) 0.010(6) 0.009(5)
C11A 0.049(12) 0.036(8) 0.030(6) -0.006(6) 0.012(6) 0.007(7)
C12A 0.039(12) 0.040(8) 0.047(8) -0.003(7) 0.000(7) 0.002(7)
C13A 0.016(9) 0.038(8) 0.070(9) 0.011(7) 0.024(7) 0.005(6)
C14A 0.031(11) 0.033(7) 0.057(8) 0.006(6) 0.025(7) 0.001(6)
C15A 0.050(11) 0.022(6) 0.038(7) -0.004(5) 0.024(6) -0.003(6)
Br 0.0490(9) 0.0488(6) 0.0398(5) -0.0055(9) 0.0214(5) -0.0190(10)
N1B 0.032(7) 0.032(5) 0.019(4) 0.000(4) 0.013(4) 0.001(5)
O1B 0.060(7) 0.028(4) 0.020(4) 0.006(3) 0.022(4) 0.004(4)
C1B 0.053(13) 0.035(8) 0.039(8) 0.002(6) 0.023(8) 0.021(8)
C2B 0.049(11) 0.036(9) 0.052(8) -0.002(6) 0.037(8) 0.013(7)
C3B 0.040(10) 0.030(7) 0.033(6) 0.000(5) 0.012(6) 0.000(6)
C4B 0.044(11) 0.024(6) 0.027(6) 0.008(5) 0.018(6) 0.008(6)
C5B 0.038(8) 0.021(8) 0.028(5) 0.015(5) 0.016(5) 0.001(6)
C6B 0.041(10) 0.033(7) 0.024(6) 0.006(5) 0.003(6) -0.002(6)
C7B 0.023(8) 0.029(6) 0.019(5) 0.004(5) 0.011(5) -0.004(5)
C8B 0.053(11) 0.015(6) 0.025(6) -0.008(5) 0.010(6) 0.006(6)
C9B 0.067(10) 0.021(6) 0.058(8) 0.000(6) 0.038(8) -0.009(7)
C10B 0.022(9) 0.022(6) 0.028(6) 0.002(5) 0.013(5) -0.002(5)
C11B 0.036(11) 0.028(6) 0.024(6) -0.013(5) 0.010(6) -0.002(6)
C12B 0.026(11) 0.043(8) 0.045(8) -0.006(6) 0.012(7) -0.013(7)
C13B 0.048(11) 0.019(7) 0.036(8) 0.005(6) 0.006(7) 0.000(6)
C14B 0.048(12) 0.035(7) 0.042(7) 0.005(6) 0.026(7) 0.006(7)
C15B 0.040(11) 0.037(7) 0.035(7) -0.004(6) 0.025(6) 0.003(7)

loop_
_atom_type_symbol
_atom_type_description
_atom_type_scat_dispersion_real
_atom_type_scat_dispersion_imag
_atom_type_scat_source
C C 0.0033 0.0016 'International Tables Vol C Tables 4.2.6.8 and 6.1.1.4'
H H 0.0000 0.0000 'International Tables Vol C Tables 4.2.6.8 and 6.1.1.4'
N N 0.0061 0.0033 'International Tables Vol C Tables 4.2.6.8 and 6.1.1.4'
O O 0.0106 0.0060 'International Tables Vol C Tables 4.2.6.8 and 6.1.1.4'
Cl Cl 0.1484 0.1585 'International Tables Vol C Tables 4.2.6.8 and 6.1.1.4'
Br Br -0.2901 2.4595 'International Tables Vol C Tables 4.2.6.8 and 6.1.1.4'

loop_
_geom_angle_atom_site_label_1
_geom_angle_atom_site_label_2
_geom_angle_atom_site_label_3
_geom_angle
C7A N1A C8A 123.1(8)
C6A C1A C2A 119.8(12)
C3A C2A C1A 122.2(13)
C2A C3A C4A 118.3(13)
C3A C4A C5A 119.7(10)
C3A C4A C7A 118.1(11)
C5A C4A C7A 122.1(10)
C4A C5A C6A 120.9(11)
C4A C5A Cl 121.5(9)
C6A C5A Cl 117.6(10)
C1A C6A C5A 119.1(12)
O1A C7A N1A 123.2(11)
O1A C7A C4A 119.6(10)
N1A C7A C4A 117.0(8)
N1A C8A C9A 110.0(8)
N1A C8A C10A 110.5(9)
C9A C8A C10A 110.3(10)
C15A C10A C11A 119.5(13)
C15A C10A C8A 114.6(11)
C11A C10A C8A 125.8(10)
C12A C11A C10A 122.5(12)
C13A C12A C11A 117.1(13)
C12A C13A C14A 122.3(14)
C13A C14A C15A 121.4(12)
C10A C15A C14A 117.1(12)
C7B N1B C8B 123.2(8)
C6B C1B C2B 122.7(13)
C1B C2B C3B 117.4(14)
C4B C3B C2B 122.4(13)
C3B C4B C5B 118.0(11)
C3B C4B C7B 121.0(11)
C5B C4B C7B 121.0(11)
C6B C5B C4B 121.5(11)
C6B C5B Br 116.4(10)
C4B C5B Br 122.0(9)
C5B C6B C1B 118.0(12)
O1B C7B N1B 122.2(10)
O1B C7B C4B 120.5(10)
N1B C7B C4B 117.0(8)
N1B C8B C10B 110.6(9)
N1B C8B C9B 111.6(9)
C10B C8B C9B 109.8(10)
C15B C10B C11B 116.7(12)
C15B C10B C8B 118.0(11)
C11B C10B C8B 125.2(10)
C12B C11B C10B 122.1(11)
C11B C12B C13B 123.9(13)
C12B C13B C14B 113.5(15)
C15B C14B C13B 123.7(13)
C14B C15B C10B 119.8(12)

loop_
_geom_bond_atom_site_label_1
_geom_bond_atom_site_label_2
_geom_bond_distance
Cl C5A 1.705(12)
N1A C7A 1.326(14)
N1A C8A 1.492(13)
O1A C7A 1.230(12)
C1A C6A 1.343(17)
C1A C2A 1.412(18)
C2A C3A 1.378(17)
C3A C4A 1.379(16)
C4A C5A 1.408(16)
C4A C7A 1.508(15)
C5A C6A 1.409(16)
C8A C9A 1.530(15)
C8A C10A 1.538(18)
C10A C15A 1.368(16)
C10A C11A 1.410(16)
C11A C12A 1.376(18)
C12A C13A 1.345(18)
C13A C14A 1.370(19)
C14A C15A 1.410(18)
Br C5B 1.866(11)
N1B C7B 1.383(13)
N1B C8B 1.431(13)
O1B C7B 1.235(11)
C1B C6B 1.382(18)
C1B C2B 1.392(19)
C2B C3B 1.394(17)
C3B C4B 1.359(18)
C4B C5B 1.426(18)
C4B C7B 1.493(16)
C5B C6B 1.372(17)
C8B C10B 1.550(19)
C8B C9B 1.551(15)
C10B C15B 1.395(15)
C10B C11B 1.426(15)
C11B C12B 1.342(16)
C12B C13B 1.366(19)
C13B C14B 1.47(2)
C14B C15B 1.358(17)
